data_2005293
loop_
_publ_author_name
'Drouin, M.'
'Couturier, M.'
'Crevisy, C.'
'Dory, Y. L.'
'Deslongchamps, P.'

_publ_section_title
;Two 14-Membered Macrocycles with <i>trans</i>-<i>trans</i> and
 <i>trans</i>-<i>cis</i> Dienes. Trimethyl (2<i>E</i>,4<i>E</i>)-<i>cis</i>-
 and Trimethyl
 (2<i>Z</i>,4<i>E</i>)-<i>trans</i>-11,15-Dioxobicyclo[12.3.0]heptadeca-2,4-diene-7,7,14-tricarboxylate
;
_journal_issue 8
_journal_name_full 'Acta Crystallographica Section C'
_journal_page_first 2084
_journal_page_last 2087
_journal_paper_doi 10.1107/S0108270195016817
_journal_volume 52
_journal_year 1996
_chemical_formula_moiety 'C23 H30 O8'
_chemical_formula_sum 'C23 H30 O8'
_chemical_formula_weight 434.48
_chemical_name_systematic
;
trimethyl(10E,12Z)-trans-bicyclo[12.3.0]
heptadeca10,12-diene-4,17-dione-1,8,8-tricarboxylate
;
_space_group_IT_number 14
_symmetry_cell_setting monoclinic
_symmetry_space_group_name_Hall '-P 2ybc'
_symmetry_space_group_name_H-M 'P 1 21/c 1'
_cell_angle_alpha 90
_cell_angle_beta 95.735(4)
_cell_angle_gamma 90
_cell_formula_units_Z 4
_cell_length_a 13.6059(6)
_cell_length_b 15.6454(6)
_cell_length_c 10.6840(5)
_cell_measurement_reflns_used 24
_cell_measurement_temperature 293
_cell_measurement_theta_max 25.00
_cell_measurement_theta_min 20.00
_cell_volume 2262.92(17)
_computing_cell_refinement 'TRUANG NRCCAD'
_computing_data_collection 'DATCOL NRCCAD (Le Page, White & Gabe, 1986)'
_computing_data_reduction 'DATRD2 NRCVAX (Gabe, Le Page, Charland, Lee & White, 1989)'
_computing_molecular_graphics 'ORTEPII (Johnson, 1976) NRCVAX'
_computing_publication_material 'TABLES NRCVAX'
_computing_structure_refinement 'LSTSQ NRCVAX'
_computing_structure_solution 'SOLVER NRCVAX'
_diffrn_ambient_temperature 293
_diffrn_measurement_device 'Enraf-Nonius CAD-4'
_diffrn_measurement_method \w/2\q
_diffrn_radiation_monochromator graphite
_diffrn_radiation_source 'fine-focus sealed tube'
_diffrn_radiation_type 'Cu K\a'
_diffrn_radiation_wavelength 1.54184
_diffrn_reflns_av_R_equivalents .029
_diffrn_reflns_limit_h_max 13
_diffrn_reflns_limit_h_min -13
_diffrn_reflns_limit_k_max 15
_diffrn_reflns_limit_k_min 0
_diffrn_reflns_limit_l_max 10
_diffrn_reflns_limit_l_min 0
_diffrn_reflns_number 3587
_diffrn_reflns_reduction_process
;
Equivalent reflections grouped and averaged (Le Page & Gabe, 1979)
;
_diffrn_reflns_theta_max 50.00
_diffrn_reflns_theta_min 0.00
_diffrn_standards_decay_% <1
_diffrn_standards_interval_time 60
_diffrn_standards_number 2
_exptl_absorpt_coefficient_mu .76
_exptl_absorpt_correction_type none
_exptl_crystal_colour colourless
_exptl_crystal_density_diffrn 1.275
_exptl_crystal_density_meas ?
_exptl_crystal_description 'long needle'
_exptl_crystal_F_000 928
_exptl_crystal_size_max .35
_exptl_crystal_size_mid .05
_exptl_crystal_size_min .03
_refine_diff_density_max .26
_refine_diff_density_min -.26
_refine_ls_extinction_coef 0.5E-6(1)
_refine_ls_extinction_method 'Larson (1970)'
_refine_ls_goodness_of_fit_obs 1.32
_refine_ls_hydrogen_treatment noref
_refine_ls_matrix_type full
_refine_ls_number_parameters 281
_refine_ls_number_reflns 1239
_refine_ls_R_factor_all .152
_refine_ls_R_factor_obs .072
_refine_ls_shift/esd_max .001
_refine_ls_shift/esd_mean <.001
_refine_ls_structure_factor_coef F
_refine_ls_weighting_details 'w = 1/[\s^2^(F)+ 0.0010F^2^]'
_refine_ls_weighting_scheme calc
_refine_ls_wR_factor_all .100
_refine_ls_wR_factor_obs .077
_reflns_number_observed 1239
_reflns_number_total 2336
_reflns_observed_criterion >1.8\s(I)
_cod_data_source_file pt1020.cif
_cod_data_source_block II
_cod_depositor_comments
;
The following automatic conversions were performed:
'_symmetry_cell_setting' value 'Monoclinic' changed to 'monoclinic'
according to '/home/saulius/struct/CIF-dictionaries/cif_core.dic'
dictionary named 'cif_core.dic' version 2.4.1 from 2010-06-29.

Automatic conversion script
Id: cif_fix_enum 1527 2010-12-29 10:47:43Z saulius 

The following automatic conversions were performed:

'_symmetry_cell_setting' value 'Monoclinic' changed to 'monoclinic'
according to /home/saulius/struct/CIF-dictionaries/cif_core.dic
dictionary named 'cif_core.dic' version 2.4.1 from 2010-06-29.

Automatic conversion script
Id: cif_fix_values 1715 2011-07-08 13:25:40Z adriana 

The following automatic conversions were performed:

'_exptl_crystal_density_meas' value 'not measured' was changed to '?'
- the value is perceived as not measured.

Automatic conversion script
Id: cif_fix_values 3008 2015-01-20 13:52:24Z robertas 

The following automatic conversions were performed:

'_refine_ls_weighting_scheme' value '1/[\s^2^(F)+ 0.0010F^2^]' was
changed to 'calc'. New tag '_refine_ls_weighting_details' was
created. The value of the new tag was set to 'w = 1/[\s^2^(F)+
0.0010F^2^]'.

Automatic conversion script
Id: cif_fix_values 3143 2015-03-26 13:38:13Z robertas 
;
_cod_original_cell_volume 2262.71(2)
_cod_original_sg_symbol_H-M 'P 21/c'
_cod_original_formula_sum 'C23 H30 O8 '
_cod_database_code 2005293

loop_
_symmetry_equiv_pos_as_xyz
x,y,z
-x,-y,-z
-x,1/2+y,1/2-z
x,1/2-y,1/2+z

loop_
_atom_site_aniso_label
_atom_site_aniso_U_11
_atom_site_aniso_U_22
_atom_site_aniso_U_33
_atom_site_aniso_U_12
_atom_site_aniso_U_13
_atom_site_aniso_U_23
_atom_site_aniso_type_symbol
C1 .027(6) .064(8) .035(7) .003(6) .008(5) .003(6) C
C2 .040(7) .070(9) .042(8) .008(6) .001(6) -.001(7) C
C3 .045(7) .041(7) .040(7) .002(6) .010(6) -.004(6) C
C4 .049(7) .045(8) .032(7) .002(6) .010(5) .007(6) C
C5 .049(7) .032(7) .057(8) .005(6) .009(6) -.010(6) C
C6 .045(7) .036(7) .060(7) -.008(6) .003(6) -.011(7) C
C7 .042(7) .029(7) .038(7) -.005(6) .005(5) .004(6) C
C8 .033(6) .046(7) .021(6) .001(6) .001(5) -.009(6) C
C9 .045(7) .032(7) .049(7) -.007(6) .007(6) -.002(6) C
C10 .036(6) .033(7) .043(7) .001(6) .013(5) .000(6) C
C11 .047(7) .024(7) .054(8) .009(6) .008(6) .002(6) C
C12 .049(7) .045(8) .073(9) -.011(7) .017(7) -.003(7) C
C13 .048(7) .064(9) .058(8) -.011(7) .004(6) -.003(7) C
C14 .039(7) .072(9) .045(8) .003(7) -.002(6) .008(7) C
C15 .056(7) .059(8) .036(7) -.015(7) .008(6) .030(7) C
C16 .047(7) .083(10) .062(9) .001(7) -.004(7) -.003(8) C
C17 .050(7) .044(8) .057(8) -.015(6) -.008(6) .008(7) C
C18 .044(8) .085(10) .066(9) .017(7) .002(7) .013(8) C
C19 .073(10) .175(17) .097(12) -.005(11) -.027(9) -.058(12) C
C20 .034(7) .071(9) .055(8) .007(7) .008(6) .005(7) C
C21 .097(11) .154(16) .083(11) .071(11) .024(9) -.002(11) C
C22 .057(8) .049(8) .033(7) -.003(7) .010(6) .000(6) C
C23 .136(13) .182(17) .044(9) -.108(13) -.024(9) -.005(10) C
O1 .061(5) .070(6) .064(6) -.006(5) .022(4) .028(5) O
O2 .054(5) .048(5) .097(7) .006(4) -.008(5) .000(5) O
O3 .084(6) .115(8) .033(5) -.012(6) .006(4) -.016(5) O
O4 .069(6) .133(8) .036(5) -.052(6) .006(4) -.010(5) O
O5 .081(6) .168(10) .098(7) -.065(7) -.019(6) .052(7) O
O6 .063(5) .094(7) .062(6) -.010(5) -.014(5) -.005(5) O
O7 .099(7) .097(7) .042(5) .040(6) .006(5) .000(5) O
O8 .078(6) .141(9) .053(6) .063(6) .014(5) .009(6) O

loop_
_atom_site_label
_atom_site_fract_x
_atom_site_fract_y
_atom_site_fract_z
_atom_site_U_iso_or_equiv
_atom_site_thermal_displace_type
_atom_site_calc_flag
_atom_site_type_symbol
C1 .3941(7) .3554(7) .8640(9) .042(7) Uani d C
C2 .3385(8) .4217(7) .939(1) .051(8) Uani d C
C3 .2586(7) .4682(7) .8608(9) .042(7) Uani d C
C4 .1628(7) .4532(7) .8586(9) .042(7) Uani d C
C5 .0871(8) .4981(6) .779(1) .046(7) Uani d C
C6 -.0066(8) .4764(7) .758(1) .047(7) Uani d C
C7 -.0572(7) .3987(6) .8036(9) .036(7) Uani d C
C8 -.0801(7) .3297(6) .7022(8) .033(6) Uani d C
C9 .0065(7) .2740(6) .6729(9) .042(7) Uani d C
C10 .0597(7) .2257(6) .7832(9) .037(6) Uani d C
C11 .1484(7) .1781(6) .747(1) .041(7) Uani d C
C12 .2236(8) .1534(7) .853(1) .055(8) Uani d C
C13 .2819(7) .2299(7) .910(1) .057(8) Uani d C
C14 .3270(7) .2830(7) .8103(9) .052(8) Uani d C
C15 -0.1561(8) .4158(7) .8599(9) .050(7) Uani d C
C16 -0.2031(8) .3277(8) .856(1) .065(8) Uani d C
C17 -0.1634(7) .2778(7) .754(1) .051(7) Uani d C
C18 .4846(8) .3152(8) .943(1) .065(8) Uani d C
C19 .587(1) .305(1) 1.124(1) .12(1) Uani d C
C20 .4374(7) .4032(8) .758(1) .053(8) Uani d C
C21 .553(1) .509(1) .714(1) .11(1) Uani d C
C22 -0.1256(7) .3694(7) .5778(9) .046(7) Uani d C
C23 -0.271(1) .426(1) .468(1) .12(1) Uani d C
O1 .1579(5) .1598(5) .6396(7) .064(5) Uani d O
O2 -0.1884(5) .2071(4) .7205(7) .067(5) Uani d O
O3 -.0809(6) .3802(6) .4885(6) .077(6) Uani d O
O4 -0.2192(5) .3894(6) .5823(7) .079(6) Uani d O
O5 .5355(6) .2644(7) .8969(8) .117(8) Uani d O
O6 .4954(5) .3417(5) 1.0583(7) .074(6) Uani d O
O7 .4123(6) .3960(5) .6474(7) .080(6) Uani d O
O8 .5048(6) .4591(6) .8033(7) .090(7) Uani d O
H2a .387 .463 .978 .0606 Uiso calc H
H2b .307 .392 1.006 .0606 Uiso calc H
H3 .279 .513 .804 .0519 Uiso calc H
H4 .142 .409 .916 .0519 Uiso calc H
H5 .108 .549 .736 .056 Uiso calc H
H6 -0.05 .515 .704 .0569 Uiso calc H
H7 -0.012 .374 .871 .0464 Uiso calc H
H9a .056 .311 .638 .0521 Uiso calc H
H9b -0.018 .232 .61 .0521 Uiso calc H
H10a .013 .185 .814 .0471 Uiso calc H
H10b .081 .267 .85 .0471 Uiso calc H
H12a .271 .114 .82 .0657 Uiso calc H
H12b .19 .125 .919 .0657 Uiso calc H
H13a .236 .266 .952 .0668 Uiso calc H
H13b .336 .211 .971 .0668 Uiso calc H
H14a .273 .308 .755 .0619 Uiso calc H
H14b .365 .245 .761 .0619 Uiso calc H
H15a -0.197 .455 .805 .0605 Uiso calc H
H15b -0.146 .439 .945 .0605 Uiso calc H
H16a -0.186 .3 .937 .074 Uiso calc H
H16b -0.275 .333 .84 .074 Uiso calc H
H19a .595 .324 1.211 .125 Uiso calc H
H19b .581 .242 1.122 .125 Uiso calc H
H19c .644 .322 1.081 .125 Uiso calc H
H21a .601 .548 .758 .1213 Uiso calc H
H21b .586 .47 .661 .1213 Uiso calc H
H21c .503 .542 .662 .1213 Uiso calc H
H23a -0.339 .439 .481 .1304 Uiso calc H
H23b -0.237 .479 .447 .1304 Uiso calc H
H23c -0.27 .385 .398 .1304 Uiso calc H

loop_
_atom_type_symbol
_atom_type_scat_dispersion_real
_atom_type_scat_dispersion_imag
_atom_type_scat_source
C .017 .009 'International Tables Vol. IV Table 2.2B'
H .000 .000 'International Tables Vol. IV Table 2.2B'
O .047 .032 'International Tables Vol. IV Table 2.2B'

loop_
_geom_angle_atom_site_label_1
_geom_angle_atom_site_label_2
_geom_angle_atom_site_label_3
_geom_angle
_geom_angle_publ_flag
C2 C1 C14 112.7(8) yes
C2 C1 C18 112.8(8) yes
C2 C1 C20 107.5(9) yes
C14 C1 C18 108.4(9) yes
C14 C1 C20 110.2(8) yes
C18 C1 C20 105.0(8) yes
C1 C2 C3 113.4(8) yes
C1 C2 H2a 108.6(9) no
C1 C2 H2b 108.7(10) no
C3 C2 H2a 109.4(10) no
C3 C2 H2b 107.3(9) no
H2a C2 H2b 109.5(10) no
C2 C3 C4 125.7(10) yes
C2 C3 H3 117.1(9) no
C4 C3 H3 117.1(9) no
C3 C4 C5 124.4(10) yes
C3 C4 H4 117.4(9) no
C5 C4 H4 118.2(9) no
C4 C5 C6 126.5(10) yes
C4 C5 H5 116.7(9) no
C6 C5 H5 116.7(9) no
C5 C6 C7 128.2(9) yes
C5 C6 H6 116.9(10) no
C7 C6 H6 114.9(9) no
C6 C7 C8 113.9(8) yes
C6 C7 C15 115.4(9) no
C6 C7 H7 107.0(8) no
C8 C7 C15 105.7(8) yes
C8 C7 H7 107.9(8) no
C15 C7 H7 106.4(9) no
C7 C8 C9 116.0(7) yes
C7 C8 C17 102.9(8) yes
C7 C8 C22 111.1(8) yes
C9 C8 C17 112.6(8) yes
C9 C8 C22 107.8(8) yes
C17 C8 C22 105.9(7) yes
C8 C9 C10 116.3(8) yes
C8 C9 H9a 108.3(9) no
C8 C9 H9b 107.9(8) no
C10 C9 H9a 107.1(8) no
C10 C9 H9b 107.5(9) no
H9a C9 H9b 109.5(10) no
C9 C10 C11 112.3(8) yes
C9 C10 H10a 108.3(8) no
C9 C10 H10b 108.4(9) no
C11 C10 H10a 109.1(9) no
C11 C10 H10b 109.3(8) no
H10a C10 H10b 109.5(9) no
C10 C11 C12 116.0(9) yes
C10 C11 O1 121.9(9) yes
C12 C11 O1 122.1(10) yes
C11 C12 C13 112.6(9) yes
C11 C12 H12a 108.4(10) no
C11 C12 H12b 109.1(9) no
C13 C12 H12a 107.5(9) no
C13 C12 H12b 109.6(10) no
H12a C12 H12b 109.5(10) no
C12 C13 C14 112.4(9) yes
C12 C13 H13a 107.7(9) no
C12 C13 H13b 110.3(10) no
C14 C13 H13a 109.0(10) no
C14 C13 H13b 107.9(9) no
H13a C13 H13b 109.5(11) no
C1 C14 C13 114.1(8) yes
C1 C14 H14a 108.0(10) no
C1 C14 H14b 108.9(9) no
C13 C14 H14a 107.8(9) no
C13 C14 H14b 108.6(10) no
H14a C14 H14b 109.5(9) no
C7 C15 C16 102.3(8) yes
C7 C15 H15a 109.9(10) no
C7 C15 H15b 112.1(9) no
C16 C15 H15a 110.1(9) no
C16 C15 H15b 112.8(11) no
H15a C15 H15b 109.5(10) no
C15 C16 C17 108.2(10) yes
C15 C16 H16a 108.6(9) no
C15 C16 H16b 110.2(10) no
C17 C16 H16a 110.2(10) no
C17 C16 H16b 110.1(9) no
H16a C16 H16b 109.5(12) no
C8 C17 C16 108.7(9) yes
C8 C17 O2 125.3(10) yes
C16 C17 O2 125.9(11) yes
C1 C18 O5 120.2(10) yes
C1 C18 O6 113.4(10) yes
O5 C18 O6 126.4(10) yes
O6 C19 H19a 110.0(13) no
O6 C19 H19b 108.6(11) no
O6 C19 H19c 109.8(11) no
H19a C19 H19b 109.5(13) no
H19a C19 H19c 109.5(13) no
H19b C19 H19c 109.5(16) no
C1 C20 O7 126.3(9) yes
C1 C20 O8 111.2(9) yes
O7 C20 O8 122.4(10) yes
O8 C21 H21a 110.6(11) no
O8 C21 H21b 108.6(13) no
O8 C21 H21c 109.2(12) no
H21a C21 H21b 109.5(13) no
H21a C21 H21c 109.5(15) no
H21b C21 H21c 109.5(13) no
C8 C22 O3 123.6(9) yes
C8 C22 O4 111.8(9) yes
O3 C22 O4 124.6(9) yes
O4 C23 H23a 110.0(12) no
O4 C23 H23b 108.7(12) no
O4 C23 H23c 109.7(11) no
H23a C23 H23b 109.5(13) no
H23a C23 H23c 109.5(14) no
H23b C23 H23c 109.5(15) no
C22 O4 C23 116.5(9) yes
C18 O6 C19 109.5(10) yes
C20 O8 C21 117.5(9) yes

loop_
_geom_bond_atom_site_label_1
_geom_bond_atom_site_label_2
_geom_bond_distance
_geom_bond_publ_flag
C1 C2 1.554(15) yes
C1 C14 1.530(14) yes
C1 C18 1.557(14) yes
C1 C20 1.521(15) yes
C2 C3 1.494(14) yes
C2 H2a .980(10) no
C2 H2b .980(11) no
C3 C4 1.323(14) yes
C3 H3 .980(10) no
C4 C5 1.450(14) yes
C4 H4 .980(10) no
C5 C6 1.318(15) yes
C5 H5 .980(10) no
C6 C7 1.503(15) yes
C6 H6 .980(10) no
C7 C8 1.540(13) yes
C7 C15 1.551(15) yes
C7 H7 .980(9) no
C8 C9 1.523(14) yes
C8 C17 1.539(15) yes
C8 C22 1.540(13) yes
C9 C10 1.521(13) yes
C9 H9a .980(10) no
C9 H9b .980(10) no
C10 C11 1.502(14) yes
C10 H10a .980(10) no
C10 H10b .980(9) no
C11 C12 1.499(14) yes
C11 O1 1.202(13) yes
C12 C13 1.527(16) yes
C12 H12a .980(11) no
C12 H12b .980(11) no
C13 C14 1.524(16) yes
C13 H13a .980(11) no
C13 H13b .980(10) no
C14 H14a .980(9) no
C14 H14b .980(11) no
C15 C16 1.519(16) yes
C15 H15a .980(10) no
C15 H15b .980(10) no
C16 C17 1.490(16) yes
C16 H16a .980(11) no
C16 H16b .980(10) no
C17 O2 1.200(12) yes
C18 O5 1.194(15) yes
C18 O6 1.290(13) yes
C19 O6 1.482(14) yes
C19 H19a .980(15) no
C19 H19b .980(17) no
C19 H19c .980(15) no
C20 O7 1.205(13) yes
C20 O8 1.323(13) yes
C21 O8 1.435(16) yes
C21 H21a .980(13) no
C21 H21b .980(16) no
C21 H21c .980(15) no
C22 O3 1.194(13) yes
C22 O4 1.316(13) yes
C23 O4 1.465(13) yes
C23 H23a .980(15) no
C23 H23b .980(18) no
C23 H23c .980(14) no

loop_
_geom_torsion_atom_site_label_1
_geom_torsion_atom_site_label_2
_geom_torsion_atom_site_label_3
_geom_torsion_atom_site_label_4
_geom_torsion
_geom_torsion_publ_flag
C14 C1 C2 C3 -63.6(8) no
C18 C1 C2 C3 173.3(12) no
C20 C1 C2 C3 58.1(7) no
C2 C1 C14 C13 -61.2(8) no
C18 C1 C14 C13 64.3(8) no
C20 C1 C14 C13 178.6(12) no
C2 C1 C18 O5 -178.6(14) no
C2 C1 C18 O6 2.2(5) no
C14 C1 C18 O5 56.0(8) no
C14 C1 C18 O6 -123.2(12) no
C20 C1 C18 O5 -61.8(9) no
C20 C1 C18 O6 119.0(12) no
C2 C1 C20 O7 -112.1(11) no
C2 C1 C20 O8 64.5(8) no
C14 C1 C20 O7 11.1(6) no
C14 C1 C20 O8 -172.3(13) no
C18 C1 C20 O7 127.6(12) no
C18 C1 C20 O8 -55.8(8) no
C1 C2 C3 C4 103.3(10) no
C2 C3 C4 C5 -178.4(12) no
C3 C4 C5 C6 167.8(13) no
C4 C5 C6 C7 -3.7(5) no
C5 C6 C7 C8 -104.2(10) no
C5 C6 C7 C15 133.2(12) no
C6 C7 C8 C9 78.0(8) no
C6 C7 C8 C17 -158.6(11) no
C6 C7 C8 C22 -45.6(7) no
C15 C7 C8 C9 -154.2(11) no
C15 C7 C8 C17 -30.8(6) yes
C15 C7 C8 C22 82.2(8) no
C6 C7 C15 C16 162.1(12) no
C8 C7 C15 C16 35.3(6) yes
C7 C8 C9 C10 57.0(7) no
C17 C8 C9 C10 -61.2(7) no
C22 C8 C9 C10 -177.7(11) no
C7 C8 C17 C16 14.6(6) yes
C7 C8 C17 O2 -162.0(12) yes
C9 C8 C17 C16 140.2(11) no
C9 C8 C17 O2 -36.3(6) no
C22 C8 C17 C16 -102.1(10) no
C22 C8 C17 O2 81.3(9) no
C7 C8 C22 O3 103.4(10) no
C7 C8 C22 O4 -76.9(8) no
C9 C8 C22 O3 -24.8(6) no
C9 C8 C22 O4 154.9(12) no
C17 C8 C22 O3 -145.6(12) no
C17 C8 C22 O4 34.1(6) no
C8 C9 C10 C11 -175.7(11) no
C9 C10 C11 C12 160.4(11) no
C9 C10 C11 O1 -20.6(5) no
C10 C11 C12 C13 -71.6(8) no
O1 C11 C12 C13 109.3(11) no
C11 C12 C13 C14 -52.3(7) no
C12 C13 C14 C1 -174.5(12) no
C7 C15 C16 C17 -26.0(6) yes
C15 C16 C17 C8 7.4(5) yes
C15 C16 C17 O2 -176.1(14) yes
C1 C18 O6 C19 -176.3(12) no
O5 C18 O6 C19 4.5(7) no
C1 C20 O8 C21 179.5(12) no
O7 C20 O8 C21 -3.8(7) no
C8 C22 O4 C23 -178.8(11) no
O3 C22 O4 C23 .9(7) no
